data_2017474
loop_
_publ_author_name
'Quiroga, Jairo'
'Trilleras, Jorge'
'Cobo, Justo'
'Glidewell, Christopher'

_publ_section_title
;
 5-Amino-3-methyl-1-phenyl-1<i>H</i>-pyrazole-4-carbaldehyde
 hemihydrate: a polarized electronic structure within hydrogen-bonded
 sheets of <i>R</i>~10~^8^(34) rings
;
_journal_coeditor_code GG3225
_journal_issue 1
_journal_name_full 'Acta Crystallographica Section C'
_journal_page_first o47
_journal_page_last o49
_journal_paper_doi 10.1107/S0108270109053906
_journal_volume 66
_journal_year 2010
_chemical_formula_iupac 'C11 H11 N3 O , 0.5H2 O'
_chemical_formula_moiety 'C11 H11 N3 O1 , 0.5H2 O'
_chemical_formula_sum 'C11 H12 N3 O1.5'
_chemical_formula_weight 210.24
_chemical_name_systematic
;
5-Amino-3-methyl-1-phenyl-1<i>H</i>-pyrazole-4-carbaldehyde hemihydrate
;
_space_group_IT_number 60
_symmetry_cell_setting orthorhombic
_symmetry_space_group_name_Hall '-P 2n 2ab'
_symmetry_space_group_name_H-M 'P b c n'
_atom_sites_solution_hydrogens geom
_atom_sites_solution_primary direct
_atom_sites_solution_secondary difmap
_cell_angle_alpha 90.00
_cell_angle_beta 90.00
_cell_angle_gamma 90.00
_cell_formula_units_Z 8
_cell_length_a 10.8346(14)
_cell_length_b 7.4952(9)
_cell_length_c 24.621(3)
_cell_measurement_reflns_used 1842
_cell_measurement_temperature 120(2)
_cell_measurement_theta_max 25.50
_cell_measurement_theta_min 3.30
_cell_volume 1999.4(4)
_computing_cell_refinement 'DIRAX/LSQ (Duisenberg <i>et al.</i>,  2000)'
_computing_data_collection 'COLLECT (Nonius, 1999)'
_computing_data_reduction 'EVALCCD (Duisenberg <i>et al.</i>,  2003)'
_computing_molecular_graphics 'PLATON (Spek, 2009)'
_computing_publication_material
;
SHELXL97 (Sheldrick, 2008) and PLATON (Spek, 2009)
;
_computing_structure_refinement 'SHELXL97 (Sheldrick, 2008)'
_computing_structure_solution 'SHELXS97 (Sheldrick, 2008)'
_diffrn_ambient_temperature 120(2)
_diffrn_detector_area_resol_mean 9.091
_diffrn_measured_fraction_theta_full 0.998
_diffrn_measured_fraction_theta_max 0.998
_diffrn_measurement_device_type 'Bruker Nonius KappaCCD area-detector'
_diffrn_measurement_method '\f and \w scans'
_diffrn_radiation_monochromator graphite
_diffrn_radiation_source 'Bruker Nonius FR591 rotating anode'
_diffrn_radiation_type 'Mo K\a'
_diffrn_radiation_wavelength 0.71073
_diffrn_reflns_av_R_equivalents 0.0909
_diffrn_reflns_av_sigmaI/netI 0.0532
_diffrn_reflns_limit_h_max 12
_diffrn_reflns_limit_h_min -13
_diffrn_reflns_limit_k_max 9
_diffrn_reflns_limit_k_min -9
_diffrn_reflns_limit_l_max 29
_diffrn_reflns_limit_l_min -29
_diffrn_reflns_number 16503
_diffrn_reflns_theta_full 27.51
_diffrn_reflns_theta_max 25.50
_diffrn_reflns_theta_min 3.30
_diffrn_standards_decay_% 0
_diffrn_standards_interval_count 0
_diffrn_standards_interval_time 0
_diffrn_standards_number 0
_exptl_absorpt_coefficient_mu 0.097
_exptl_absorpt_correction_T_max 0.989
_exptl_absorpt_correction_T_min 0.973
_exptl_absorpt_correction_type multi-scan
_exptl_absorpt_process_details '(SADABS; Sheldrick, 2003)'
_exptl_crystal_colour 'pale yellow'
_exptl_crystal_density_diffrn 1.397
_exptl_crystal_density_method 'not measured'
_exptl_crystal_description block
_exptl_crystal_F_000 888
_exptl_crystal_size_max 0.28
_exptl_crystal_size_mid 0.17
_exptl_crystal_size_min 0.12
_refine_diff_density_max 0.237
_refine_diff_density_min -0.294
_refine_ls_extinction_coef 0.0044(7)
_refine_ls_extinction_expression Fc^*^=kFc[1+0.001xFc^2^\l^3^/sin(2\q)]^-1/4^
_refine_ls_extinction_method 'SHELXL97 (Sheldrick, 2008)'
_refine_ls_goodness_of_fit_ref 1.158
_refine_ls_hydrogen_treatment constr
_refine_ls_matrix_type full
_refine_ls_number_parameters 143
_refine_ls_number_reflns 1842
_refine_ls_number_restraints 0
_refine_ls_restrained_S_all 1.158
_refine_ls_R_factor_all 0.0934
_refine_ls_R_factor_gt 0.0551
_refine_ls_shift/su_max 0.001
_refine_ls_shift/su_mean 0.000
_refine_ls_structure_factor_coef Fsqd
_refine_ls_weighting_details 'w = 1/[\s^2^(Fo^2^)+(0.0215P)^2^+3.0272P] where P=(Fo^2^+2Fc^2^)/3'
_refine_ls_weighting_scheme calc
_refine_ls_wR_factor_gt 0.1120
_refine_ls_wR_factor_ref 0.1263
_reflns_number_gt 1267
_reflns_number_total 1842
_reflns_threshold_expression I>2\s(I)
_cod_data_source_file gg3225.cif
_cod_data_source_block I
_cod_database_code 2017474
_cod_database_fobs_code 2017474

loop_
_symmetry_equiv_pos_as_xyz
'x, y, z'
'-x+1/2, -y+1/2, z+1/2'
'x+1/2, -y+1/2, -z'
'-x, y, -z+1/2'
'-x, -y, -z'
'x-1/2, y-1/2, -z-1/2'
'-x-1/2, y-1/2, z'
'x, -y, z-1/2'

loop_
_atom_site_type_symbol
_atom_site_label
_atom_site_fract_x
_atom_site_fract_y
_atom_site_fract_z
_atom_site_U_iso_or_equiv
_atom_site_adp_type
_atom_site_calc_flag
_atom_site_refinement_flags
_atom_site_occupancy
_atom_site_disorder_assembly
_atom_site_disorder_group
N N1 0.5446(2) 0.5822(3) 0.61894(8) 0.0197(6) Uani d . 1 . .
N N2 0.6141(2) 0.5143(3) 0.66200(9) 0.0212(6) Uani d . 1 . .
C C3 0.7292(3) 0.5324(4) 0.64687(10) 0.0189(6) Uani d . 1 . .
C C4 0.7381(3) 0.6100(4) 0.59489(10) 0.0190(6) Uani d . 1 . .
C C5 0.6158(3) 0.6415(4) 0.57888(11) 0.0196(6) Uani d . 1 . .
C C31 0.8304(3) 0.4754(4) 0.68343(11) 0.0236(7) Uani d . 1 . .
H H31A 0.8736 0.5809 0.6973 0.035 Uiso calc R 1 . .
H H31B 0.8886 0.4003 0.6633 0.035 Uiso calc R 1 . .
H H31C 0.7961 0.4075 0.7139 0.035 Uiso calc R 1 . .
C C41 0.8434(3) 0.6523(4) 0.56410(11) 0.0237(7) Uani d . 1 . .
H H41 0.9218 0.6272 0.5796 0.028 Uiso calc R 1 . .
O O41 0.84151(18) 0.7193(3) 0.51862(8) 0.0281(5) Uani d . 1 . .
N N51 0.5776(2) 0.7204(3) 0.53345(9) 0.0244(6) Uani d . 1 . .
H H51A 0.4982 0.7374 0.5278 0.029 Uiso calc R 1 . .
H H51B 0.6316 0.7555 0.5090 0.029 Uiso calc R 1 . .
C C11 0.4144(3) 0.5973(4) 0.62572(10) 0.0197(7) Uani d . 1 . .
C C12 0.3700(3) 0.6639(4) 0.67404(11) 0.0216(7) Uani d . 1 . .
H H12 0.4253 0.6990 0.7020 0.026 Uiso calc R 1 . .
C C13 0.2440(3) 0.6790(4) 0.68123(11) 0.0237(7) Uani d . 1 . .
H H13 0.2119 0.7256 0.7142 0.028 Uiso calc R 1 . .
C C14 0.1655(3) 0.6263(4) 0.64057(11) 0.0254(7) Uani d . 1 . .
H H14 0.0789 0.6368 0.6456 0.030 Uiso calc R 1 . .
C C15 0.2105(3) 0.5589(4) 0.59287(11) 0.0243(7) Uani d . 1 . .
H H15 0.1552 0.5226 0.5650 0.029 Uiso calc R 1 . .
C C16 0.3365(3) 0.5435(4) 0.58515(11) 0.0214(7) Uani d . 1 . .
H H16 0.3685 0.4963 0.5522 0.026 Uiso calc R 1 . .
O O1 0.5000 0.3101(4) 0.7500 0.0255(7) Uani d S 1 . .
H H1 0.5124 0.3772 0.7223 0.031 Uiso d R 1 . .

loop_
_atom_site_aniso_label
_atom_site_aniso_U_11
_atom_site_aniso_U_22
_atom_site_aniso_U_33
_atom_site_aniso_U_12
_atom_site_aniso_U_13
_atom_site_aniso_U_23
N1 0.0137(14) 0.0243(13) 0.0210(12) 0.0001(11) 0.0009(10) 0.0034(10)
N2 0.0177(14) 0.0232(13) 0.0226(12) 0.0024(11) -0.0018(10) 0.0016(10)
C3 0.0155(17) 0.0163(14) 0.0248(14) 0.0002(12) 0.0005(12) -0.0014(12)
C4 0.0128(16) 0.0242(15) 0.0199(13) 0.0012(12) -0.0001(12) -0.0019(12)
C5 0.0205(17) 0.0189(15) 0.0193(14) 0.0002(12) 0.0018(12) -0.0017(12)
C31 0.0195(17) 0.0254(16) 0.0260(15) 0.0004(13) -0.0036(12) 0.0011(12)
C41 0.0155(17) 0.0306(17) 0.0249(16) 0.0008(13) 0.0000(12) -0.0028(13)
O41 0.0207(12) 0.0386(13) 0.0250(11) -0.0001(10) 0.0028(9) 0.0064(9)
N51 0.0176(14) 0.0328(15) 0.0228(12) 0.0005(11) 0.0025(10) 0.0059(11)
C11 0.0159(17) 0.0189(15) 0.0242(15) 0.0003(12) 0.0010(12) 0.0039(12)
C12 0.0200(17) 0.0228(15) 0.0219(14) -0.0017(13) -0.0001(12) 0.0006(12)
C13 0.0230(18) 0.0233(15) 0.0249(15) 0.0035(14) 0.0056(13) 0.0014(13)
C14 0.0163(17) 0.0287(17) 0.0311(16) 0.0008(13) 0.0022(13) 0.0067(13)
C15 0.0209(18) 0.0253(16) 0.0268(16) -0.0051(13) -0.0056(12) 0.0057(13)
C16 0.0207(17) 0.0216(16) 0.0218(14) -0.0025(13) 0.0009(12) 0.0022(12)
O1 0.0267(18) 0.0257(16) 0.0242(14) 0.000 -0.0002(12) 0.000

loop_
_atom_type_symbol
_atom_type_description
_atom_type_scat_dispersion_real
_atom_type_scat_dispersion_imag
_atom_type_scat_source
C C 0.0033 0.0016 'International Tables Vol C Tables 4.2.6.8 and 6.1.1.4'
H H 0.0000 0.0000 'International Tables Vol C Tables 4.2.6.8 and 6.1.1.4'
N N 0.0061 0.0033 'International Tables Vol C Tables 4.2.6.8 and 6.1.1.4'
O O 0.0106 0.0060 'International Tables Vol C Tables 4.2.6.8 and 6.1.1.4'

loop_
_geom_angle_atom_site_label_1
_geom_angle_atom_site_label_2
_geom_angle_atom_site_label_3
_geom_angle_site_symmetry_1
_geom_angle_site_symmetry_3
_geom_angle
_geom_angle_publ_flag
C5 N1 N2 . . 111.9(2) ?
C5 N1 C11 . . 129.4(2) ?
N2 N1 C11 . . 118.3(2) ?
C3 N2 N1 . . 105.1(2) ?
N2 C3 C4 . . 111.5(2) ?
N2 C3 C31 . . 120.2(2) ?
C4 C3 C31 . . 128.3(3) ?
C5 C4 C41 . . 125.3(2) ?
C5 C4 C3 . . 105.0(2) ?
C41 C4 C3 . . 129.7(3) ?
N1 C5 N51 . . 126.3(3) ?
N1 C5 C4 . . 106.4(2) ?
N51 C5 C4 . . 127.2(3) ?
C3 C31 H31A . . 109.5 ?
C3 C31 H31B . . 109.5 ?
H31A C31 H31B . . 109.5 ?
C3 C31 H31C . . 109.5 ?
H31A C31 H31C . . 109.5 ?
H31B C31 H31C . . 109.5 ?
O41 C41 C4 . . 124.8(3) ?
O41 C41 H41 . . 117.6 ?
C4 C41 H41 . . 117.6 ?
C5 N51 H51A . . 120.0 ?
C5 N51 H51B . . 120.0 ?
H51A N51 H51B . . 120.0 ?
C16 C11 C12 . . 121.5(3) ?
C16 C11 N1 . . 120.1(2) ?
C12 C11 N1 . . 118.4(2) ?
C11 C12 C13 . . 119.1(3) ?
C11 C12 H12 . . 120.5 ?
C13 C12 H12 . . 120.5 ?
C14 C13 C12 . . 119.7(3) ?
C14 C13 H13 . . 120.1 ?
C12 C13 H13 . . 120.1 ?
C15 C14 C13 . . 120.7(3) ?
C15 C14 H14 . . 119.6 ?
C13 C14 H14 . . 119.6 ?
C14 C15 C16 . . 120.0(3) ?
C14 C15 H15 . . 120.0 ?
C16 C15 H15 . . 120.0 ?
C11 C16 C15 . . 118.9(3) ?
C11 C16 H16 . . 120.5 ?
C15 C16 H16 . . 120.5 ?

loop_
_geom_bond_atom_site_label_1
_geom_bond_atom_site_label_2
_geom_bond_site_symmetry_2
_geom_bond_distance
_geom_bond_publ_flag
N1 N2 . 1.396(3) y
N2 C3 . 1.309(4) y
C3 C4 . 1.409(4) y
C4 C5 . 1.403(4) y
C5 N1 . 1.328(3) y
N1 C11 . 1.425(4) y
C3 C31 . 1.482(4) ?
C4 C41 . 1.406(4) y
C41 O41 . 1.228(3) y
C5 N51 . 1.331(3) y
C31 H31A . 0.9800 ?
C31 H31B . 0.9800 ?
C31 H31C . 0.9800 ?
C41 H41 . 0.9500 ?
N51 H51A . 0.8800 ?
N51 H51B . 0.8800 ?
C11 C16 . 1.368(4) ?
C11 C12 . 1.377(4) ?
C12 C13 . 1.381(4) ?
C12 H12 . 0.9500 ?
C13 C14 . 1.372(4) ?
C13 H13 . 0.9500 ?
C14 C15 . 1.369(4) ?
C14 H14 . 0.9500 ?
C15 C16 . 1.383(4) ?
C15 H15 . 0.9500 ?
C16 H16 . 0.9500 ?
O1 H1 . 0.8600 ?

loop_
_geom_hbond_atom_site_label_D
_geom_hbond_atom_site_label_H
_geom_hbond_atom_site_label_A
_geom_hbond_site_symmetry_A
_geom_hbond_distance_DH
_geom_hbond_distance_HA
_geom_hbond_distance_DA
_geom_hbond_angle_DHA
_geom_hbond_publ_flag
O1 H1 N2 . 0.86 2.12 2.927(3) 158 y
N51 H51A O41 3_466 0.88 2.07 2.897(3) 156 y
N51 H51B O41 . 0.88 2.30 2.883(3) 123 y

loop_
_geom_torsion_atom_site_label_1
_geom_torsion_atom_site_label_2
_geom_torsion_atom_site_label_3
_geom_torsion_atom_site_label_4
_geom_torsion_site_symmetry_1
_geom_torsion_site_symmetry_2
_geom_torsion_site_symmetry_3
_geom_torsion_site_symmetry_4
_geom_torsion
_geom_torsion_publ_flag
C5 N1 N2 C3 . . . . -0.6(3) ?
C11 N1 N2 C3 . . . . -173.8(2) ?
N1 N2 C3 C4 . . . . -0.2(3) ?
N1 N2 C3 C31 . . . . 179.3(2) ?
N2 C3 C4 C5 . . . . 0.8(3) ?
C31 C3 C4 C5 . . . . -178.6(3) ?
N2 C3 C4 C41 . . . . 179.9(3) ?
C31 C3 C4 C41 . . . . 0.5(5) ?
N2 N1 C5 N51 . . . . -177.0(2) ?
C11 N1 C5 N51 . . . . -4.8(5) ?
N2 N1 C5 C4 . . . . 1.0(3) ?
C11 N1 C5 C4 . . . . 173.3(3) ?
C41 C4 C5 N1 . . . . 179.8(3) ?
C3 C4 C5 N1 . . . . -1.0(3) ?
C41 C4 C5 N51 . . . . -2.2(5) ?
C3 C4 C5 N51 . . . . 177.0(3) ?
C5 C4 C41 O41 . . . . -1.5(5) y
C3 C4 C41 O41 . . . . 179.5(3) ?
C5 N1 C11 C16 . . . . 52.9(4) ?
N2 N1 C11 C16 . . . . -135.3(3) ?
C5 N1 C11 C12 . . . . -128.3(3) ?
N2 N1 C11 C12 . . . . 43.6(4) y
C16 C11 C12 C13 . . . . -1.0(4) ?
N1 C11 C12 C13 . . . . -179.8(3) ?
C11 C12 C13 C14 . . . . 0.5(4) ?
C12 C13 C14 C15 . . . . 0.0(4) ?
C13 C14 C15 C16 . . . . -0.2(4) ?
C12 C11 C16 C15 . . . . 0.9(4) ?
N1 C11 C16 C15 . . . . 179.7(3) ?
C14 C15 C16 C11 . . . . -0.3(4) ?

loop_
_cod_related_entry_id
_cod_related_entry_database
_cod_related_entry_code
1 ChemSpider 30654210
